data_2009493
loop_
_publ_author_name
'Tebbe,  Karl-Friedrich'
'Nafepour, Shida'

_publ_contact_author
;
      Prof. Dr. K.-F. Tebbe
      Institut f\"ur Anorganische Chemie
      der Universit\"at zu K\"oln
      Greinstra\&s e 6, D-5000 K\"oln 41
      Germany
;
_publ_section_title
;
 Tetra(<i>N</i>-methylimidazol)-kupfer(II)-bis(triiodid)
 [Cu(C~4~H~6~N~2~)~4~](I~3~)~2~
;
_journal_issue 2
_journal_name_full 'Acta Crystallographica Section C'
_journal_page_first 171
_journal_page_last 173
_journal_paper_doi 10.1107/S0108270193007140
_journal_volume 50
_journal_year 1994
_chemical_formula_structural 'Cu 2+, (C4 H6 N2)4, 2(I3 1-)'
_chemical_formula_sum 'C16 H24 Cu I6 N8'
_chemical_formula_weight 1153.393
_chemical_melting_point 423
_chemical_name_systematic
;
Tetra(N-methylimidazol)-kupfer(II)-bis(triiodid)
;
_space_group_IT_number 13
_symmetry_cell_setting monoclinic
_symmetry_space_group_name_Hall '-P 2yac'
_symmetry_space_group_name_H-M 'P 1 2/n 1'
_audit_creation_method
;     interne Archiv-Files (SDF)
     KRISTALL-ST (K.-F. Tebbe, 1992, unver\"offentlicht),
     SDF-CIF (W. Crump, 1992, unver\"offentlicht)
;
_cell_angle_alpha 90
_cell_angle_beta 101.490(10)
_cell_angle_gamma 90
_cell_formula_units_Z 2
_cell_length_a 8.116(2)
_cell_length_b 11.246(3)
_cell_length_c 17.243(3)
_cell_measurement_reflns_used 24
_cell_measurement_temperature 293
_cell_measurement_theta_max 15.54
_cell_measurement_theta_min 10.26
_cell_volume 1542.3(6)
_computing_cell_refinement 'CAD4 (Enraf-Nonius)'
_computing_data_collection 'CAD4 (Enraf-Nonius)'
_computing_data_reduction ' Programmsystem SDP-Plus (Frenz, 1978)'
_computing_molecular_graphics 'SCHAKAL88 (Keller, 1988)'
_computing_publication_material
; KRISTALL-ST (Tebbe, 1992), ORFFE4 (Busing et al., 1976),
     PARST (Nardelli, 1983)
;
_computing_structure_refinement 'SHELX76 (Sheldrick, 1976)'
_computing_structure_solution 'SHELXS86 (Sheldrick, 1985)'
_diffrn_ambient_temperature 293
_diffrn_measurement_device 'Enraf-Nonius CAD4 diffractometer'
_diffrn_measurement_method \w/\q
_diffrn_radiation_monochromator Graphit
_diffrn_radiation_source R\"ontgenr\"ohre
_diffrn_radiation_type 'Mo K\a'
_diffrn_radiation_wavelength 0.71069
_diffrn_reflns_av_R_equivalents 0.016
_diffrn_reflns_limit_h_max 9
_diffrn_reflns_limit_h_min -9
_diffrn_reflns_limit_k_max 13
_diffrn_reflns_limit_k_min 0
_diffrn_reflns_limit_l_max 20
_diffrn_reflns_limit_l_min -20
_diffrn_reflns_number 5737
_diffrn_reflns_theta_max 25
_diffrn_reflns_theta_min 2
_diffrn_standards_decay_% 1.2
_diffrn_standards_interval_time 120
_diffrn_standards_number 3
_exptl_absorpt_coefficient_mu 6.673
_exptl_absorpt_correction_T_max 0.9992
_exptl_absorpt_correction_T_min 0.728
_exptl_absorpt_correction_type empirisch
_exptl_crystal_colour rotschwarz
_exptl_crystal_density_diffrn 2.483
_exptl_crystal_description Platte
_exptl_crystal_F_000 1046
_exptl_crystal_size_max 0.20
_exptl_crystal_size_mid 0.20
_exptl_crystal_size_min 0.16
_refine_diff_density_max 0.868
_refine_diff_density_min -0.843
_refine_ls_abs_structure_details
;
;
_refine_ls_abs_structure_Flack 0
_refine_ls_extinction_coef 0.00235(4)
_refine_ls_extinction_method 'Zachariasen-Typ (SHELX76)'
_refine_ls_goodness_of_fit_all 3.048
_refine_ls_goodness_of_fit_obs 3.171
_refine_ls_hydrogen_treatment
; refU, au\&ser H161, H162, H163, H164, H165, H166,
       H261, H262, H263, H264, H265, H266 refxyz
;
_refine_ls_matrix_type full
_refine_ls_number_constraints 38
_refine_ls_number_parameters 180
_refine_ls_number_reflns 2328
_refine_ls_number_restraints 36
_refine_ls_R_factor_all 0.0394
_refine_ls_R_factor_obs 0.0296
_refine_ls_shift/esd_max 0.001
_refine_ls_shift/esd_mean 0
_refine_ls_structure_factor_coef F
_refine_ls_weighting_details 'w = 1/[\s^2^(F) + 0.0001F^2^]'
_refine_ls_weighting_scheme calc
_refine_ls_wR_factor_all 0.0335
_refine_ls_wR_factor_obs 0.0292
_reflns_number_observed 2328
_reflns_number_total 2671
_reflns_observed_criterion refl_observed_if_F_>_4.0_sigma(F)
_cod_data_source_file se1026.cif
_cod_data_source_block CUIM4I6
_cod_depositor_comments
;
 Changing the _atom_site_occupancy data item value from '.' to '1'
 for all fully occupied atom sites.

 Antanas Vaitkus,
 2017-01-27

The following automatic conversions were performed:

'_refine_ls_weighting_scheme' value 'calc w = 1/[\s^2^(F) +
0.0001F^2^]' was changed to 'calc'. New tag
'_refine_ls_weighting_details' was created. The value of the new tag
was set to 'w = 1/[\s^2^(F) + 0.0001F^2^]'.

Automatic conversion script
Id: cif_fix_values 3143 2015-03-26 13:38:13Z robertas 
;
_cod_original_sg_symbol_H-M 'P 2/n'
_cod_database_code 2009493

loop_
_symmetry_equiv_pos_as_xyz
+X,+Y,+Z
1/2+X,-Y,1/2+Z
-X,-Y,-Z
1/2-X,+Y,1/2-Z

loop_
_atom_site_aniso_label
_atom_site_aniso_U_11
_atom_site_aniso_U_22
_atom_site_aniso_U_33
_atom_site_aniso_U_12
_atom_site_aniso_U_13
_atom_site_aniso_U_23
_atom_site_aniso_type_symbol
I1 .0448(2) .0489(2) .0527(2) .0062(2) .00750(10) -.0050(2) I
I2 .0484(2) .0655(3) .0480(2) -.0033(2) .0062(2) -.0048(2) I
I3 .0695(3) .0524(3) .0756(3) .0003(2) .0250(2) .0054(2) I
Cu .0462(5) .0291(5) .0430(5) 0 .0195(4) 0 Cu
N11 .034(2) .036(2) .044(2) -.003(2) .013(2) .001(2) N
C12 .037(2) .038(3) .043(3) -.006(2) .012(2) .002(2) C
N13 .045(2) .035(2) .047(3) -.007(2) .009(2) .003(2) N
C14 .038(3) .052(4) .065(4) -.003(3) .017(3) .004(3) C
C15 .036(3) .044(3) .059(3) -.005(3) .014(2) -.003(2) C
C16 .074(4) .054(4) .079(4) -.028(3) .024(3) .000(3) C
N21 .053(2) .036(2) .041(2) -.005(2) .015(2) -.007(2) N
C22 .045(3) .039(3) .043(3) -.004(2) .016(2) -.009(2) C
N23 .043(2) .040(2) .041(2) .005(2) .012(2) -.008(2) N
C24 .083(4) .053(4) .053(4) .001(3) .000(3) -.033(3) C
C25 .093(4) .050(4) .044(3) -.004(3) .007(3) -.027(3) C
C26 .068(4) .076(5) .053(4) .006(3) .025(3) -.020(3) C

loop_
_atom_site_label
_atom_site_fract_x
_atom_site_fract_y
_atom_site_fract_z
_atom_site_U_iso_or_equiv
_atom_site_thermal_displace_type
_atom_site_calc_flag
_atom_site_calc_attached_atom
_atom_site_refinement_flags
_atom_site_occupancy
_atom_site_type_symbol
I1 .41203(5) .93148(4) .14731(3) .0644(2) Uani ? ? . 1 I
I2 .49986(4) .76992(3) .02885(2) .04910(10) Uani ? ? . 1 I
I3 .57605(4) .60728(4) -.09276(2) .05440(10) Uani ? ? . 1 I
Cu .25 .59509(7) .75 .0379(3) Uani ? ? . 1 Cu
N11 .1360(4) .7198(3) .8027(2) .0370(10) Uani ? ? . 1 N
C12 .2015(6) .8207(4) .8336(3) .039(2) Uani ? ? . 1 C
H12 .3294 .8487 .8352 .074(7) Uiso calc C12 . 1 H
N13 .0876(5) .8834(3) .8625(2) .0420(10) Uani ? ? . 1 N
C14 -.0602(6) .8209(5) .8489(3) .051(2) Uani ? ? . 1 C
H14 -.1775 .8471 .8644 .074(7) Uiso calc C14 . 1 H
C15 -.0291(6) .7204(5) .8122(3) .046(2) Uani ? ? . 1 C
H15 -.1194 .6507 .7930 .074(7) Uiso calc C15 . 1 H
C16 .1172(8) 1.0007(4) .9003(4) .068(2) Uani ? ? . 1 C
H161 .022(9) 1.018(4) .934(6) .071(11) Uove ? ? D 0.5 H
H162 .240(6) 1.002(3) .939(5) .071(11) Uove ? ? D 0.5 H
H163 .112(15) 1.068(11) .885(6) .071(11) Uove ? ? D 0.5 H
H164 .227(9) 1.041(4) .885(6) .071(11) Uove ? ? D 0.5 H
H165 .009(6) 1.057(3) .880(5) .071(11) Uove ? ? D 0.5 H
H166 .137(14) .9910(10) .964(5) .071(11) Uove ? ? D 0.5 H
N21 .1338(5) .4685(4) .7994(2) .0430(10) Uani ? ? . 1 N
C22 .1228(6) .4565(4) .8742(3) .041(2) Uani ? ? . 1 C
H22 .1874 .5128 .9214 .074(7) Uiso calc C22 . 1 H
N23 .0231(5) .3672(4) .8846(2) .0410(10) Uani ? ? . 1 N
C24 -.0329(8) .3172(5) .8129(3) .065(2) Uani ? ? . 1 C
H24 -.1172 .2423 .8000 .074(7) Uiso calc C24 . 1 H
C25 .0373(8) .3793(5) .7603(3) .063(2) Uani ? ? . 1 C
H25 .0197 .3612 .6977 .074(7) Uiso calc C25 . 1 H
C26 -.0197(7) .3272(6) .9593(2) .064(3) Uani ? ? . 1 C
H261 -.062(15) .236(3) .953(2) .071(11) Uove ? ? D 0.5 H
H262 .089(4) .333(10) .0060(10) .071(11) Uove ? ? D 0.5 H
H263 -.118(10) .383(7) .973(4) .071(11) Uove ? ? D 0.5 H
H264 .002(14) .399(4) .002(2) .071(11) Uove ? ? D 0.5 H
H265 -.150(4) .301(10) .9490(10) .071(11) Uove ? ? D 0.5 H
H266 .058(10) .252(7) .982(4) .071(11) Uove ? ? D 0.5 H

loop_
_atom_type_symbol
_atom_type_scat_dispersion_real
_atom_type_scat_dispersion_imag
_atom_type_scat_source
Cu 0.263 1.266 International_Tables_Vol_IV_Table_2.2B
C 0.002 0.002 International_Tables_Vol_IV_Table_2.2B
N 0.004 0.003 International_Tables_Vol_IV_Table_2.2B
H 0.0 0.0 International_Tables_Vol_IV_Table_2.2B
I -0.726 1.812 International_Tables_Vol_IV_Table_2.2B

loop_
_geom_angle_atom_site_label_1
_geom_angle_atom_site_label_2
_geom_angle_atom_site_label_3
_geom_angle
_geom_angle_publ_flag
I1 I2 I3 178.11(2) yes
N21 Cu N21' 88.7(3) yes
N21 Cu N11 90.3(2) yes
N21 Cu N11' 178.30(10) yes
N11 Cu N11' 90.7(2) yes
N11 C12 N13 110.6(4) yes
C12 N13 C14 108.2(4) yes
N13 C14 C15 105.8(4) yes
C14 C15 N11 109.7(4) yes
C15 N11 C12 105.7(4) yes
C16 N13 C12 125.1(4) yes
C16 N13 C14 126.6(5) yes
N21 C22 N23 111.9(4) yes
C22 N23 C24 107.1(4) yes
N23 C24 C25 106.7(5) yes
C24 C25 N21 108.9(4) yes
C25 N21 C22 105.3(4) yes
C26 N23 C22 127.5(4) yes
C26 N23 C24 125.4(5) yes
Cu I3 I2 110.73(2) yes

loop_
_geom_bond_atom_site_label_1
_geom_bond_atom_site_label_2
_geom_bond_site_symmetry_1
_geom_bond_site_symmetry_2
_geom_bond_distance
_geom_bond_publ_flag
I2 I1 . . 2.9260(9) yes
I2 I3 . . 2.9318(8) yes
Cu I3 . . 3.3999(7) yes
Cu N11 . . 1.996(4) yes
Cu N21 . . 1.990(4) yes
N11 C12 . . 1.320(6) yes
C12 N13 . . 1.336(6) yes
N13 C14 . . 1.370(6) yes
C14 C15 . . 1.344(8) yes
C15 N11 . . 1.382(6) yes
N13 C16 . . 1.470(6) yes
N21 C22 . . 1.317(6) yes
C22 N23 . . 1.324(6) yes
N23 C24 . . 1.352(6) yes
C24 C25 . . 1.357(9) yes
C25 N21 . . 1.365(7) yes
N23 C26 . . 1.470(6) yes

loop_
_geom_contact_atom_site_label_1
_geom_contact_atom_site_label_2
_geom_contact_distance
_geom_contact_publ_flag
I3 I3 4.3600(10) no
I3 H262 2.89(3) no
I3 C26 3.933(5) no
H264 H264 2.25(6) no
I2 N23 4.159(4) no
C25 H264 3.32(2) no
C26 N13 4.003(6) no
C26 C14 3.644(7) no
C14 H262 3.02(6) no
N23 H163 3.46(6) no

loop_
_geom_torsion_atom_site_label_1
_geom_torsion_atom_site_label_2
_geom_torsion_atom_site_label_3
_geom_torsion_atom_site_label_4
_geom_torsion
_geom_torsion_publ_flag
N21 Cu N11 C12 141.6(4) no
N11' Cu N11 C12 -39.7(3) no
N21 Cu N11 C15 -40.6(4) no
N11' Cu N11 C15 138.0(4) no
N11 Cu N21 C22 -49.8(4) no
N21' Cu N21 C22 128.8(5) no
N11 Cu N21 C25 125.1(5) no
N21' Cu N21 C25 -56.2(4) no
Cu N11 C12 N13 178.8(3) no
Cu N11 C15 C14 -178.5(3) no
Cu N21 C22 N23 174.5(3) no
Cu N21 C25 C24 -174.5(4) no
N11 C12 N13 C14 -0.8(5) no
C12 N13 C14 C15 0.5(5) no
N13 C14 C15 N11 -0.1(6) no
C14 C15 N11 C12 -0.3(5) no
C15 N11 C12 N13 0.6(4) no
C16 N13 C12 N11 -179.3(4) no
C16 N13 C14 C15 179.0(3) no
C16 N13 C12 C14 -178.5(6) no
N21 C22 N23 C24 0.7(6) no
C22 N23 C24 C25 0.3(6) no
N23 C24 C25 N21 -1.1(7) no
C24 C25 N21 C22 1.4(4) no
C25 N21 C22 N23 -1.3(6) no
C26 N23 C22 N21 -179.9(5) no
C26 N23 C24 C25 -179.5(7) no
C26 N23 C22 C24 -179.5(7) no
